data_2004735
loop_
_publ_author_name
'Mani Naidu, S.'
'Krishnaiah, M.'
'Sivakumar, K.'
'Sharma, R. P.'

_publ_section_title
;
 2,4-Pentanedione Bis(2,4-dinitrophenylhydrazone)
;
_journal_issue 4
_journal_name_full 'Acta Crystallographica Section C'
_journal_page_first 1054
_journal_page_last 1056
_journal_paper_doi 10.1107/S0108270195013874
_journal_volume 52
_journal_year 1996
_chemical_formula_iupac 'C17 H16 N8 O8'
_chemical_formula_moiety 'C17 H16 N8 O8'
_chemical_formula_sum 'C17 H16 N8 O8'
_chemical_formula_weight 460.362
_space_group_IT_number 2
_symmetry_cell_setting triclinic
_symmetry_space_group_name_Hall '-P 1'
_symmetry_space_group_name_H-M 'P -1'
_atom_type_scat_source 'SHELX76 (Sheldrick, 1976)'
_cell_angle_alpha 101.81(2)
_cell_angle_beta 94.21(2)
_cell_angle_gamma 94.95(2)
_cell_formula_units_Z 2
_cell_length_a 4.987(5)
_cell_length_b 9.998(3)
_cell_length_c 20.567(1)
_cell_measurement_reflns_used 20
_cell_measurement_temperature 293
_cell_measurement_theta_max 15
_cell_measurement_theta_min 10
_cell_volume 995.6(10)
_diffrn_measurement_device 'Syntex P2~1~'
_diffrn_measurement_method \q-2\q
_diffrn_radiation_type MoK\a
_diffrn_radiation_wavelength 0.71069
_diffrn_reflns_av_R_equivalents 0.0145
_diffrn_reflns_limit_h_max 5
_diffrn_reflns_limit_h_min -5
_diffrn_reflns_limit_k_max 10
_diffrn_reflns_limit_k_min -10
_diffrn_reflns_limit_l_max 22
_diffrn_reflns_limit_l_min 0
_diffrn_reflns_number 2677
_diffrn_reflns_theta_max 25
_diffrn_standards_decay_% <3
_diffrn_standards_interval_count 100
_diffrn_standards_number 3
_exptl_absorpt_coefficient_mu 0.12
_exptl_absorpt_correction_type none
_exptl_crystal_colour 'golden yellow'
_exptl_crystal_density_diffrn 1.5436
_exptl_crystal_density_meas 1.54
_exptl_crystal_description needle
_exptl_crystal_size_max 0.4
_exptl_crystal_size_mid 0.4
_exptl_crystal_size_min 0.3
_refine_diff_density_max 0.28
_refine_diff_density_min -0.30
_refine_ls_extinction_method none
_refine_ls_goodness_of_fit_obs 1.36
_refine_ls_hydrogen_treatment noref
_refine_ls_number_parameters 297
_refine_ls_number_reflns 1971
_refine_ls_R_factor_obs 0.060
_refine_ls_shift/esd_max 0.005
_refine_ls_structure_factor_coef F
_refine_ls_weighting_details 'w = 1.427/[\s^2^(F~o~) + 0.000825F~o~^2^]'
_refine_ls_weighting_scheme calc
_refine_ls_wR_factor_obs 0.066
_reflns_number_observed 1971
_reflns_number_total 2596
_reflns_observed_criterion F>4\s(F)
_cod_data_source_file ha1101.cif
_cod_data_source_block ha1101a
_cod_depositor_comments
;
The following automatic conversions were performed:

'_refine_ls_weighting_scheme' value 'w = 1.427/[\s^2^(F~o~) +
0.000825F~o~^2^]' was changed to 'calc'. New tag
'_refine_ls_weighting_details' was created. The value of the new tag
was set to 'w = 1.427/[\s^2^(F~o~) + 0.000825F~o~^2^]'.

Automatic conversion script
Id: cif_fix_values 3143 2015-03-26 13:38:13Z robertas 
;
_cod_original_cell_volume 995.6(9)
_cod_database_code 2004735

loop_
_symmetry_equiv_pos_as_xyz
x,y,z
-x,-y,-z

loop_
_atom_site_label
_atom_site_fract_x
_atom_site_fract_y
_atom_site_fract_z
_atom_site_B_iso_or_equiv
O(1) 1.1648(9) -.5023(4) .7722(2) 7.0(1)
O(2) 1.4768(11) -.5819(5) .8242(2) 10.0(2)
O(3) 1.8637(8) -.3699(4) 1.0406(2) 5.8(1)
O(4) 1.7557(10) -.1703(5) 1.0863(2) 8.5(2)
O(5) -.4411(8) .1461(4) .4390(2) 5.4(1)
O(6) -.1558(9) .3050(5) .4208(2) 7.4(2)
O(7) .6012(6) .4879(4) .5751(2) 5.6(1)
O(8) .6894(7) .4146(3) .6634(2) 5.2(1)
N(1) 1.3213(10) -.4968(4) .8209(2) 5.1(2)
N(2) 1.7268(9) -.2743(5) 1.0415(2) 4.8(2)
N(3) .9680(8) -.2767(4) .8269(2) 3.6(1)
N(4) .7964(7) -.1740(4) .8339(2) 3.5(1)
N(5) .3691(7) .0788(3) .7098(2) 3.1(1)
N(6) .4243(8) .1892(4) .6812(2) 3.2(1)
N(7) -.2327(9) .2244(5) .4538(2) 4.4(1)
N(8) .5473(8) .4099(4) .6112(2) 3.6(1)
C(1) 1.3221(9) -.3849(4) .8788(2) 3.5(1)
C(2) 1.5093(10) -.3822(5) .9320(2) 3.6(2)
C(3) 1.5216(9) -.2780(5) .9868(2) 3.6(1)
C(4) 1.3523(10) -.1749(5) .9902(3) 4.0(2)
C(5) 1.1707(10) -.1757(5) .9376(2) 3.7(1)
C(6) 1.1448(8) -.2807(4) .8788(2) 3.0(1)
C(7) .6648(9) -.1597(4) .7802(2) 3.4(1)
C(8) .6856(13) -.2381(5) .7115(3) 6.0(2)
C(9) .4682(12) -.0524(6) .7895(2) 4.4(2)
C(10) .5391(8) .0658(4) .7580(2) 3.1(1)
C(11) .7931(9) .1562(5) .7843(2) 3.9(1)
C(12) .2613(8) .2025(4) .6276(2) 2.7(1)
C(13) .0291(9) .1101(4) .6045(2) 3.1(1)
C(14) -.1304(10) .1195(5) .5495(2) 3.4(1)
C(15) -.0655(9) .2204(4) .5146(2) 3.3(1)
C(16) .1552(9) .3138(5) .5351(2) 3.3(1)
C(17) .3162(9) .3076(4) .5918(2) 3.0(1)
H(N3) .968(10) -.341(5) .791(2) .07(2)
H(N6) .578(11) .244(5) .695(2) .08(2)
H(C2) 1.611(9) -.449(4) .926(2) .05(1)
H(C4) 1.374(9) -.107(5) 1.029(2) .07(1)
H(C5) 1.043(10) -.106(5) .941(2) .07(1)
H(C8) .554(9) -.204(5) .675(2) .09(2)
H'(C8) .640(9) -.346(5) .707(2) .09(2)
H"(C8) .896(9) -.220(5) .698(2) .09(2)
H(C9) .305(9) -.095(4) .773(2) .04(1)
H'(C9) .456(10) -.019(5) .836(2) .07(1)
H(C11) .896(9) .119(5) .824(2) .09(2)
H'(C11) .750(9) .260(5) .803(2) .09(2)
H"(C11) .929(9) .156(5) .745(2) .09(2)
H(C13) -.039(8) .042(4) .628(2) .05(1)
H(C14) -.289(9) .056(4) .537(2) .06(1)
H(C16) .191(8) .384(4) .515(2) .05(1)

loop_
_geom_angle_atom_site_label_1
_geom_angle_atom_site_label_2
_geom_angle_atom_site_label_3
_geom_angle
_geom_angle_publ_flag
C(6) N(3) H(N3) 116(3) no
N(5) N(6) H(N6) 118(3) no
C(1) C(2) H(C2) 114(3) no
C(3) C(4) H(C4) 116(3) no
C(4) C(5) H(C5) 119(3) no
C(7) C(8) H"(C8) 109(4) no
C(7) C(8) H(C8) 111(4) no
C(7) C(9) H'(C9) 109(4) no
C(10) C(9) H(C9) 112(4) no
C(10) C(11) H'(C11) 111(4) no
H'(11) C(11) H"(C11) 109(5) no
C(14) C(13) H(C13) 115(4) no
C(15) C(14) H(C14) 122(4) no
C(17) C(16) H(C16) 118(4) no
N(4) N(3) H(N3) 125(4) no
C(12) N(6) H(N6) 122(4) no
C(3) C(2) H(C2) 126(3) no
C(5) C(4) H(C4) 124(3) no
C(6) C(5) H(C5) 118(3) no
C(7) C(8) H'(C8) 111(4) no
C(7) C(9) H(C9) 106(4) no
C(10) C(9) H'(C9) 110(3) no
C(12) C(13) H(C13) 124(4) no
C(13) C(14) H(C14) 117(4) no
C(15) C(16) H(C16) 122(4) no
O(1) N(1) O(2) 122.8(5) yes
O(1) N(1) C(1) 119.5(5) yes
O(4) N(2) C(3) 116.6(5) yes
N(4) N(3) C(6) 118.5(4) yes
N(6) N(5) C(10) 116.7(4) yes
O(5) N(7) O(6) 123.9(5) yes
O(5) N(7) C(15) 118.4(5) yes
O(8) N(8) C(17) 119.8(4) yes
N(1) C(1) C(6) 121.1(4) yes
C(2) C(1) C(6) 122.0(4) no
N(2) C(3) C(2) 118.2(5) yes
N(2) C(3) C(4) 120.1(4) yes
C(4) C(5) C(6) 122.2(5) no
N(3) C(6) C(5) 120.8(4) yes
N(4) C(7) C(9) 115.3(4) yes
C(8) C(7) C(9) 118.0(4) yes
N(5) C(10) C(9) 115.3(4) yes
N(5) C(10) C(11) 126.6(4) yes
C(12) C(13) C(14) 121.2(4) no
N(7) C(15) C(16) 119.6(4) yes
C(12) C(17) C(16) 121.2(4) no
N(8) C(17) C(12) 122.0(4) yes
O(2) N(1) C(1) 117.7(4) yes
O(3) N(2) O(4) 123.3(5) yes
O(3) N(2) C(3) 120.1(5) yes
N(3) N(4) C(7) 116.2(4) yes
N(5) N(6) C(12) 118.9(4) yes
O(6) N(7) C(15) 117.7(5) yes
O(7) N(8) O(8) 120.9(5) yes
O(7) N(8) C(17) 119.3(4) yes
N(1) C(1) C(2) 116.9(4) yes
N(6) C(12) C(13) 120.7(4) yes
N(7) C(15) C(14) 119.3(4) yes
C(1) C(2) C(3) 119.1(5) no
C(2) C(3) C(4) 121.7(4) no
C(3) C(4) C(5) 119.6(5) no
C(1) C(6) C(5) 115.5(4) no
N(3) C(6) C(1) 123.7(4) yes
N(4) C(7) C(8) 126.8(5) yes
C(7) C(9) C(10) 113.9(5) yes
C(9) C(10) C(11) 118.1(4) yes
N(6) C(12) C(17) 122.5(4) yes
C(13) C(12) C(17) 116.8(4) yes
C(13) C(14) C(15) 120.3(4) no
C(14) C(15) C(16) 121.1(4) no
C(15) C(16) C(17) 119.3(5) no
N(8) C(17) C(16) 116.8(4) no

loop_
_geom_bond_atom_site_label_1
_geom_bond_atom_site_label_2
_geom_bond_distance
_geom_bond_publ_flag
O(1) N(1) 1.213(6) yes
O(3) N(2) 1.220(7) yes
O(5) N(7) 1.225(6) yes
O(7) N(8) 1.209(6) yes
N(1) C(1) 1.457(5) yes
N(3) N(4) 1.384(6) yes
N(4) C(7) 1.283(6) yes
N(5) C(10) 1.291(6) yes
N(7) C(15) 1.461(6) yes
C(1) C(2) 1.380(6) no
C(2) C(3) 1.363(6) no
C(4) C(5) 1.357(7) no
C(7) C(8) 1.485(6) yes
C(9) C(10) 1.489(8) yes
C(12) C(13) 1.405(6) no
C(13) C(14) 1.359(6) no
C(15) C(16) 1.362(6) no
O(2) N(1) 1.208(7) yes
O(4) N(2) 1.230(6) yes
O(6) N(7) 1.211(7) yes
O(8) N(8) 1.232(6) yes
N(2) C(3) 1.457(6) yes
N(3) C(6) 1.343(6) yes
N(5) N(6) 1.370(6) yes
N(6) C(12) 1.357(6) yes
N(8) C(17) 1.448(6) yes
C(1) C(6) 1.423(6) no
C(3) C(4) 1.382(7) no
C(5) C(6) 1.420(5) no
C(7) C(9) 1.508(8) yes
C(10) C(11) 1.489(6) yes
C(12) C(17) 1.421(6) no
C(14) C(15) 1.383(7) no
C(16) C(17) 1.382(6) no
N(3) H(N3) 0.86(5) no
C(4) H(C4) 0.93(5) no
C(8) H(C8) 1.08(5) no
C(8) H"(C8) 1.11(6) no
C(9) H'(C9) 0.97(5) no
C(11) H'(C11) 1.07(4) no
C(13) H(C13) 0.97(5) no
C(16) H(C16) 0.90(5) no
C(2) H(C2) 0.87(5) no
C(5) H(C5) 0.97(5) no
C(8) H'(C8) 1.08(5) no
C(9) H(C9) 0.89(4) no
C(11) H(C11) 1.09(5) no
C(11) H"(C11) 1.09(5) no
C(14) H(C14) 0.95(4) no
N(6) H(N6) 0.90(5) no

loop_
_geom_contact_atom_site_label_1
_geom_contact_atom_site_label_2
_geom_contact_distance
_geom_contact_publ_flag
N(3) O(1) 2.612(6) yes
N(6) O(8) 2.618(5) yes
